data_7025815
loop_
_publ_author_name
'L\'opez-Valbuena, Josep M'
'Escudero-Adan, Eduardo C'
'Benet-Buchholz, Jordi'
'Freixa, Zoraida'
'van Leeuwen, Piet W. N. M.'

_publ_section_title
;
 An approach to bimetallic catalysts by ligand design.
;
_journal_issue 36
_journal_name_full 'Dalton transactions (Cambridge, England : 2003)'
_journal_page_first 8560
_journal_page_last 8574
_journal_paper_doi 10.1039/c0dt00011f
_journal_volume 39
_journal_year 2010
_chemical_formula_sum 'C82 H76 Cl2 O12 P4 Rh2'
_chemical_formula_weight 1654.03
_chemical_name_systematic
;
?
;
_space_group_IT_number 14
_symmetry_cell_setting monoclinic
_symmetry_space_group_name_Hall '-P 2ybc'
_symmetry_space_group_name_H-M 'P 1 21/c 1'
_atom_sites_solution_hydrogens geom
_atom_sites_solution_primary direct
_atom_sites_solution_secondary difmap
_audit_creation_method SHELXL-97
_cell_angle_alpha 90.00
_cell_angle_beta 108.713(2)
_cell_angle_gamma 90.00
_cell_formula_units_Z 2
_cell_length_a 18.1626(9)
_cell_length_b 17.4391(9)
_cell_length_c 13.3646(6)
_cell_measurement_reflns_used 4749
_cell_measurement_temperature 100(2)
_cell_measurement_theta_max 36.32
_cell_measurement_theta_min 2.84
_cell_volume 4009.3(3)
_computing_cell_refinement 'Bruker APEX2 v2009.1-0'
_computing_data_collection 'Bruker APEX2 v2009.1-0'
_computing_data_reduction 'Bruker SAINT V7.60A'
_computing_molecular_graphics 'Bruker SHELXTL'
_computing_publication_material 'Bruker SHELXTL'
_computing_structure_refinement 'SHELXS-97 (Sheldrick, 2008)'
_computing_structure_solution 'SHELXS-97 (Sheldrick, 2008)'
_diffrn_ambient_temperature 100(2)
_diffrn_detector_area_resol_mean 512
_diffrn_detector_type '4K CCD area detector APEX II'
_diffrn_measured_fraction_theta_full 0.902
_diffrn_measured_fraction_theta_max 0.902
_diffrn_measurement_device_type 'Kappa 4-axis goniometer bruker-nonius'
_diffrn_measurement_method
;
Fullsphere data collection, phi and omega scans
;
_diffrn_measurement_specimen_support 'magnetic support whith 10 micron nylon fiber cryoloop'
_diffrn_radiation_monochromator 'Multilayer Montel 200 mirrors'
_diffrn_radiation_type MoK\a
_diffrn_radiation_wavelength 0.71073
_diffrn_reflns_av_R_equivalents 0.0674
_diffrn_reflns_av_sigmaI/netI 0.0742
_diffrn_reflns_limit_h_max 30
_diffrn_reflns_limit_h_min 0
_diffrn_reflns_limit_k_max 0
_diffrn_reflns_limit_k_min -26
_diffrn_reflns_limit_l_max 21
_diffrn_reflns_limit_l_min -21
_diffrn_reflns_number 49393
_diffrn_reflns_theta_full 36.54
_diffrn_reflns_theta_max 36.54
_diffrn_reflns_theta_min 2.62
_diffrn_source 'rotating anode X-ray tube'
_diffrn_source_current 70
_diffrn_source_power 50
_diffrn_source_size '3 mm x 0.3 mm fine focus'
_diffrn_source_type 'Bruker-Nonius FR 591'
_exptl_absorpt_coefficient_mu 0.616
_exptl_absorpt_correction_T_max 0.98
_exptl_absorpt_correction_T_min 0.81
_exptl_absorpt_correction_type empirical
_exptl_absorpt_process_details
;
TWINABS Version 2008/4 Bruker AXS
Blessing, Acta Cryst. (1995) A51 33-38
;
_exptl_crystal_colour yellow
_exptl_crystal_density_diffrn 1.370
_exptl_crystal_density_method 'not measured'
_exptl_crystal_description block
_exptl_crystal_F_000 1696
_exptl_crystal_size_max 0.3
_exptl_crystal_size_mid 0.2
_exptl_crystal_size_min 0.2
_refine_diff_density_max 3.597
_refine_diff_density_min -1.773
_refine_diff_density_rms 0.206
_refine_ls_extinction_method none
_refine_ls_goodness_of_fit_ref 1.074
_refine_ls_hydrogen_treatment noref
_refine_ls_matrix_type full
_refine_ls_number_parameters 546
_refine_ls_number_reflns 17840
_refine_ls_number_restraints 124
_refine_ls_restrained_S_all 1.074
_refine_ls_R_factor_all 0.0999
_refine_ls_R_factor_gt 0.0728
_refine_ls_shift/su_max 0.005
_refine_ls_shift/su_mean 0.000
_refine_ls_structure_factor_coef Fsqd
_refine_ls_weighting_details 'calc w=1/[\s^2^(Fo^2^)+(0.1109P)^2^+10.5465P] where P=(Fo^2^+2Fc^2^)/3'
_refine_ls_weighting_scheme calc
_refine_ls_wR_factor_gt 0.1971
_refine_ls_wR_factor_ref 0.2213
_reflns_number_gt 13571
_reflns_number_total 17840
_reflns_threshold_expression >2sigma(I)
_cod_data_source_file c0dt00011f.txt
_cod_data_source_block jm233-5_19
_cod_depositor_comments
;
The following automatic conversions were performed:
'_diffrn_measurement_specimen_suppport' tag replaced with
'_diffrn_measurement_specimen_support'.

Automatic conversion script
Id: cif_correct_tags 1440 2010-10-19 06:21:57Z saulius 

The following automatic conversions were performed:

'_symmetry_cell_setting' value 'Monoclinic' changed to 'monoclinic'
according to /home/saulius/struct/CIF-dictionaries/cif_core.dic
dictionary named 'cif_core.dic' version 2.4.2 from 2011-04-26.

Automatic conversion script
Id: cif_fix_values 1891 2012-01-12 08:04:46Z andrius 
;
_cod_original_sg_symbol_H-M P2(1)/c
_cod_database_code 7025815

loop_
_symmetry_equiv_pos_as_xyz
'x, y, z'
'-x, y+1/2, -z+1/2'
'-x, -y, -z'
'x, -y-1/2, z-1/2'

loop_
_atom_site_label
_atom_site_type_symbol
_atom_site_fract_x
_atom_site_fract_y
_atom_site_fract_z
_atom_site_U_iso_or_equiv
_atom_site_adp_type
_atom_site_occupancy
_atom_site_symmetry_multiplicity
_atom_site_calc_flag
_atom_site_refinement_flags
_atom_site_disorder_assembly
_atom_site_disorder_group
Rh1 Rh 0.257550(11) 0.500084(12) 0.856564(17) 0.01614(3) Uani 1 1 d . A .
P1 P 0.22924(4) 0.55604(5) 0.99621(6) 0.01925(14) Uani 1 1 d . . .
Cl1 Cl 0.16666(4) 0.40133(5) 0.85333(7) 0.02838(16) Uani 1 1 d . . .
C1 C 0.32338(16) 0.5791(2) 0.8582(3) 0.0251(6) Uani 1 1 d . . .
C2 C 0.27273(16) 0.64815(18) 1.0498(2) 0.0225(6) Uani 1 1 d . A .
O1 O 0.36295(14) 0.63022(14) 0.8618(2) 0.0280(5) Uani 1 1 d . A .
P2 P 0.31122(4) 0.42273(5) 0.75648(6) 0.01889(14) Uani 1 1 d . . .
C7 C 0.2566(2) 0.7113(2) 0.9826(3) 0.0313(7) Uani 1 1 d . . .
H7A H 0.2296 0.7045 0.9095 0.038 Uiso 1 1 calc R A .
O2 O 0.46807(12) 0.50638(12) 0.86020(16) 0.0173(4) Uani 1 1 d . A .
C6 C 0.2795(2) 0.7843(2) 1.0217(3) 0.0359(8) Uani 1 1 d . A .
H6A H 0.2682 0.8272 0.9754 0.043 Uiso 1 1 calc R . .
O3 O 0.60350(11) 0.50442(12) 0.92072(17) 0.0182(4) Uani 1 1 d . A .
C5 C 0.3189(2) 0.7945(2) 1.1286(3) 0.0327(8) Uani 1 1 d . . .
H5A H 0.3338 0.8445 1.1558 0.039 Uiso 1 1 calc R A .
C4 C 0.3363(2) 0.7325(2) 1.1947(3) 0.0315(8) Uani 1 1 d . A .
H4A H 0.3642 0.7395 1.2675 0.038 Uiso 1 1 calc R . .
C3 C 0.3132(2) 0.6586(2) 1.1559(3) 0.0274(7) Uani 1 1 d . . .
H3A H 0.3254 0.6158 1.2023 0.033 Uiso 1 1 calc R A .
C8 C 0.12836(12) 0.57169(17) 0.9937(2) 0.0197(9) Uani 0.645(6) 1 d PGU A 1
C9 C 0.11123(17) 0.6061(2) 1.0774(2) 0.0351(13) Uani 0.645(6) 1 d PGU A 1
H9A H 0.1518 0.6176 1.1409 0.042 Uiso 0.645(6) 1 calc PR A 1
C10 C 0.0347(2) 0.6237(3) 1.0682(3) 0.0354(12) Uani 0.645(6) 1 d PGU A 1
H10A H 0.0230 0.6472 1.1254 0.042 Uiso 0.645(6) 1 calc PR A 1
C11 C -0.02471(14) 0.6069(3) 0.9753(4) 0.0324(12) Uani 0.645(6) 1 d PGU A 1
H11A H -0.0770 0.6189 0.9691 0.039 Uiso 0.645(6) 1 calc PR A 1
C12 C -0.00758(13) 0.5724(3) 0.8916(3) 0.0356(13) Uani 0.645(6) 1 d PGU A 1
H12A H -0.0482 0.5609 0.8281 0.043 Uiso 0.645(6) 1 calc PR A 1
C13 C 0.06896(15) 0.5549(2) 0.9008(2) 0.0303(12) Uani 0.645(6) 1 d PGU A 1
H13A H 0.0807 0.5313 0.8436 0.036 Uiso 0.645(6) 1 calc PR A 1
C8' C 0.1299(6) 0.5794(7) 0.9767(9) 0.0250(17) Uani 0.355(6) 1 d PU A 2
C9' C 0.1089(7) 0.6146(8) 1.0551(10) 0.037(2) Uani 0.355(6) 1 d PU A 2
H9A' H 0.1462 0.6240 1.1223 0.044 Uiso 0.355(6) 1 calc PR A 2
C10' C 0.0284(9) 0.6371(10) 1.0333(13) 0.052(3) Uani 0.355(6) 1 d PU A 2
H10' H 0.0148 0.6649 1.0860 0.062 Uiso 0.355(6) 1 calc PR A 2
C11' C -0.0292(7) 0.6206(8) 0.9406(11) 0.040(2) Uani 0.355(6) 1 d PU A 2
H11' H -0.0823 0.6314 0.9307 0.048 Uiso 0.355(6) 1 calc PR A 2
C12' C -0.0041(10) 0.5856(11) 0.8585(14) 0.058(3) Uani 0.355(6) 1 d PU A 2
H12' H -0.0410 0.5769 0.7908 0.070 Uiso 0.355(6) 1 calc PR A 2
C13' C 0.0704(7) 0.5653(8) 0.8770(11) 0.038(2) Uani 0.355(6) 1 d PU A 2
H13' H 0.0844 0.5407 0.8224 0.045 Uiso 0.355(6) 1 calc PR A 2
C14 C 0.24455(16) 0.36697(19) 0.6524(2) 0.0237(6) Uani 1 1 d . A .
C15 C 0.1744(2) 0.4006(3) 0.5904(4) 0.0387(10) Uani 1 1 d . . .
H15A H 0.1622 0.4517 0.6041 0.046 Uiso 1 1 calc R A .
C16 C 0.1229(2) 0.3590(3) 0.5092(4) 0.0452(11) Uani 1 1 d . A .
H16A H 0.0759 0.3821 0.4665 0.054 Uiso 1 1 calc R . .
C17 C 0.1397(2) 0.2844(3) 0.4901(3) 0.0430(9) Uani 1 1 d . . .
H17A H 0.1041 0.2562 0.4345 0.052 Uiso 1 1 calc R A .
C18 C 0.2072(2) 0.2506(2) 0.5506(3) 0.0357(8) Uani 1 1 d . A .
H18A H 0.2179 0.1989 0.5380 0.043 Uiso 1 1 calc R . .
C19 C 0.2601(2) 0.2921(2) 0.6308(3) 0.0286(7) Uani 1 1 d . . .
H19A H 0.3076 0.2688 0.6713 0.034 Uiso 1 1 calc R A .
C20 C 0.37528(15) 0.35164(18) 0.8428(2) 0.0213(6) Uani 1 1 d . A .
C21 C 0.44971(16) 0.33568(19) 0.8399(3) 0.0261(6) Uani 1 1 d . . .
H21A H 0.4672 0.3587 0.7871 0.031 Uiso 1 1 calc R A .
C22 C 0.49869(18) 0.2865(2) 0.9132(3) 0.0296(7) Uani 1 1 d . A .
H22A H 0.5498 0.2771 0.9114 0.036 Uiso 1 1 calc R . .
C23 C 0.47304(18) 0.2510(2) 0.9896(3) 0.0274(7) Uani 1 1 d . . .
H23A H 0.5068 0.2183 1.0410 0.033 Uiso 1 1 calc R A .
C24 C 0.39733(18) 0.26384(19) 0.9896(3) 0.0265(6) Uani 1 1 d . A .
H24A H 0.3786 0.2378 1.0391 0.032 Uiso 1 1 calc R . .
C25 C 0.34907(16) 0.31460(18) 0.9176(2) 0.0235(6) Uani 1 1 d . . .
H25A H 0.2980 0.3241 0.9194 0.028 Uiso 1 1 calc R A .
C26 C 0.37243(14) 0.47167(17) 0.6919(2) 0.0187(5) Uani 1 1 d . A .
C27 C 0.35008(16) 0.48311(19) 0.5816(2) 0.0212(6) Uani 1 1 d . . .
H27A H 0.3055 0.4571 0.5374 0.025 Uiso 1 1 calc R A .
C28 C 0.39160(16) 0.53166(19) 0.5350(2) 0.0213(6) Uani 1 1 d . A .
C29 C 0.45564(17) 0.57202(18) 0.6008(2) 0.0215(6) Uani 1 1 d . . .
H29A H 0.4838 0.6059 0.5708 0.026 Uiso 1 1 calc R A .
C30 C 0.47779(14) 0.56274(16) 0.7083(2) 0.0174(5) Uani 1 1 d . A .
C31 C 0.43845(15) 0.51042(17) 0.7515(2) 0.0173(5) Uani 1 1 d . . .
C32 C 0.3664(2) 0.5437(2) 0.4178(3) 0.0304(7) Uani 1 1 d . . .
H32A H 0.3977 0.5114 0.3870 0.046 Uiso 1 1 calc R A .
H32B H 0.3736 0.5977 0.4027 0.046 Uiso 1 1 calc R . .
H32C H 0.3114 0.5300 0.3869 0.046 Uiso 1 1 calc R . .
C33 C 0.53841(15) 0.60207(17) 0.7972(2) 0.0187(5) Uani 1 1 d . . .
H33A H 0.5257 0.6572 0.8040 0.022 Uiso 1 1 calc R A .
C34 C 0.53527(14) 0.55375(17) 0.8929(2) 0.0176(5) Uani 1 1 d . A .
H34A H 0.5351 0.5872 0.9535 0.021 Uiso 1 1 calc R . .
C35 C 0.65378(15) 0.53410(17) 0.8733(2) 0.0187(5) Uani 1 1 d . . .
C36 C 0.62110(14) 0.59105(17) 0.8000(2) 0.0180(5) Uani 1 1 d . A .
C37 C 0.66381(15) 0.62537(18) 0.7434(2) 0.0207(5) Uani 1 1 d . . .
H37A H 0.6413 0.6640 0.6926 0.025 Uiso 1 1 calc R A .
C38 C 0.74098(16) 0.60222(18) 0.7621(2) 0.0221(5) Uani 1 1 d . A .
C39 C 0.77301(16) 0.54589(18) 0.8372(2) 0.0223(6) Uani 1 1 d . . .
H39A H 0.8255 0.5311 0.8493 0.027 Uiso 1 1 calc R A .
C40 C 0.26914(14) 0.49029(17) 1.1039(2) 0.0195(5) Uani 1 1 d . . .
C41 C 0.78895(19) 0.6393(2) 0.7019(3) 0.0328(8) Uani 1 1 d . . .
H41A H 0.8167 0.6836 0.7417 0.049 Uiso 1 1 calc R A .
H41B H 0.7547 0.6563 0.6327 0.049 Uiso 1 1 calc R . .
H41C H 0.8266 0.6022 0.6923 0.049 Uiso 1 1 calc R . .
O1W O 0.1325(4) 0.9296(4) 0.8450(5) 0.1050(16) Uani 1 1 d DU B 1
H11 H 0.1402 0.9144 0.7889 0.157 Uiso 1 1 d RD B 1
H12 H 0.1772 0.9313 0.8914 0.157 Uiso 1 1 d RD B 1
O4W O 0.0384(7) 0.6949(7) 0.7457(9) 0.0397(18) Uani 0.25 1 d PDU C 1
H41 H 0.0553 0.7348 0.7825 0.060 Uiso 0.25 1 d PRD C 1
H42 H 0.0714 0.6857 0.7143 0.060 Uiso 0.25 1 d PRD C 1
O5W O 0.1074(8) 0.6176(8) 0.5503(11) 0.0441(18) Uani 0.25 1 d PDU D 1
H51 H 0.1559 0.6260 0.5759 0.066 Uiso 0.25 1 d PRD D 1
H52 H 0.0917 0.6133 0.6036 0.066 Uiso 0.25 1 d PRD D 1
O6W O 0.0049(7) 0.8799(8) 0.8434(10) 0.0441(18) Uani 0.25 1 d PDU E 1
H61 H 0.0425 0.9084 0.8422 0.066 Uiso 0.25 1 d PRD E 1
H62 H 0.0237 0.8348 0.8534 0.066 Uiso 0.25 1 d PRD E 1
O7W O 0.1005(9) 0.8097(9) 0.7929(12) 0.056(2) Uani 0.25 1 d PDU F 3
H71 H 0.0607 0.8098 0.8134 0.084 Uiso 0.25 1 d PRD F 3
H72 H 0.0970 0.7685 0.7576 0.084 Uiso 0.25 1 d PRD F 3
O2W O 0.0054(3) 0.9684(4) 0.8962(7) 0.057(2) Uani 0.50 1 d PD G 2
H21 H -0.0123 1.0116 0.8694 0.085 Uiso 0.50 1 d PRD G 2
H22 H 0.0438 0.9595 0.8746 0.085 Uiso 0.50 1 d PRD G 2
O3W O 0.0290(4) 0.8024(5) 0.8500(7) 0.061(2) Uani 0.50 1 d PD H 2
H31 H 0.0517 0.8336 0.8992 0.092 Uiso 0.50 1 d PRD H 2
H32 H -0.0094 0.8272 0.8097 0.092 Uiso 0.50 1 d PRD H 2

loop_
_atom_site_aniso_label
_atom_site_aniso_U_11
_atom_site_aniso_U_22
_atom_site_aniso_U_33
_atom_site_aniso_U_23
_atom_site_aniso_U_13
_atom_site_aniso_U_12
Rh1 0.01466(5) 0.01441(7) 0.01938(6) 0.00062(7) 0.00550(6) 0.00105(6)
P1 0.0158(2) 0.0172(3) 0.0255(3) 0.0014(3) 0.0077(2) 0.0020(2)
Cl1 0.0259(2) 0.0214(3) 0.0406(3) 0.0008(3) 0.0145(2) -0.0009(2)
C1 0.0219(10) 0.0286(15) 0.0255(11) -0.0026(11) 0.0083(9) 0.0042(10)
C2 0.0257(10) 0.0154(12) 0.0291(12) -0.0026(10) 0.0125(9) 0.0011(8)
O1 0.0321(9) 0.0186(11) 0.0371(11) -0.0010(9) 0.0164(8) -0.0003(8)
P2 0.0161(2) 0.0168(3) 0.0240(3) -0.0011(2) 0.0066(2) 0.0000(2)
C7 0.0421(14) 0.0206(15) 0.0330(14) 0.0025(11) 0.0147(13) 0.0010(13)
O2 0.0170(7) 0.0205(10) 0.0147(7) 0.0002(6) 0.0055(6) -0.0023(6)
C6 0.0528(18) 0.0177(15) 0.0407(17) 0.0042(13) 0.0196(14) -0.0025(13)
O3 0.0120(6) 0.0213(10) 0.0223(8) 0.0061(7) 0.0069(6) 0.0025(6)
C5 0.0403(14) 0.0190(15) 0.0438(16) -0.0039(13) 0.0206(12) -0.0057(12)
C4 0.0387(14) 0.0236(16) 0.0322(15) -0.0082(12) 0.0115(12) -0.0062(12)
C3 0.0315(12) 0.0212(15) 0.0276(13) -0.0004(11) 0.0072(11) -0.0024(11)
C8 0.0179(13) 0.0156(17) 0.0273(17) 0.0062(14) 0.0098(12) 0.0027(12)
C9 0.0347(18) 0.041(3) 0.034(2) -0.0011(19) 0.0176(16) 0.0053(18)
C10 0.0247(15) 0.043(3) 0.043(2) -0.004(2) 0.0168(15) 0.0088(16)
C11 0.0199(14) 0.036(2) 0.046(2) 0.0030(19) 0.0163(15) 0.0056(16)
C12 0.0182(15) 0.040(3) 0.049(2) -0.004(2) 0.0111(16) 0.0030(16)
C13 0.0204(15) 0.031(2) 0.038(2) -0.0053(18) 0.0072(15) 0.0043(15)
C8' 0.027(3) 0.023(3) 0.029(3) 0.002(2) 0.014(2) -0.002(2)
C9' 0.034(3) 0.045(4) 0.034(3) -0.003(3) 0.015(2) 0.009(3)
C10' 0.048(3) 0.061(4) 0.051(4) -0.004(3) 0.023(3) 0.010(3)
C11' 0.036(3) 0.042(4) 0.042(3) 0.000(3) 0.013(3) 0.002(3)
C12' 0.057(4) 0.060(4) 0.058(4) -0.001(3) 0.020(3) 0.001(3)
C13' 0.037(3) 0.037(4) 0.039(3) -0.003(3) 0.011(3) 0.003(3)
C14 0.0225(10) 0.0233(14) 0.0257(11) -0.0027(11) 0.0083(8) -0.0042(9)
C15 0.0242(12) 0.036(2) 0.050(2) -0.0081(17) 0.0028(14) 0.0028(13)
C16 0.0291(15) 0.057(3) 0.044(2) -0.008(2) 0.0033(15) -0.0074(16)
C17 0.0400(14) 0.053(2) 0.0391(17) -0.0133(16) 0.0170(13) -0.0281(15)
C18 0.0552(17) 0.0254(16) 0.0311(14) -0.0075(12) 0.0201(13) -0.0164(14)
C19 0.0369(13) 0.0229(15) 0.0284(12) -0.0017(11) 0.0136(11) -0.0051(12)
C20 0.0173(9) 0.0169(12) 0.0280(12) 0.0009(10) 0.0049(9) -0.0008(8)
C21 0.0220(10) 0.0219(14) 0.0370(14) 0.0016(11) 0.0131(10) 0.0049(9)
C22 0.0255(11) 0.0243(15) 0.0394(15) 0.0011(13) 0.0110(11) 0.0080(10)
C23 0.0264(11) 0.0210(14) 0.0303(14) 0.0002(11) 0.0030(11) 0.0068(10)
C24 0.0304(11) 0.0197(14) 0.0291(13) 0.0013(12) 0.0092(11) 0.0037(10)
C25 0.0231(10) 0.0193(13) 0.0281(13) 0.0010(10) 0.0079(9) -0.0003(9)
C26 0.0191(8) 0.0156(12) 0.0226(10) -0.0014(9) 0.0082(8) -0.0010(8)
C27 0.0200(9) 0.0231(13) 0.0193(11) -0.0032(9) 0.0048(8) -0.0014(9)
C28 0.0231(10) 0.0210(14) 0.0187(10) -0.0021(10) 0.0051(8) 0.0003(9)
C29 0.0239(10) 0.0183(13) 0.0215(11) 0.0003(10) 0.0062(9) -0.0017(9)
C30 0.0174(8) 0.0153(11) 0.0192(10) -0.0012(8) 0.0053(7) 0.0005(8)
C31 0.0160(8) 0.0203(12) 0.0163(9) -0.0004(8) 0.0061(7) 0.0008(8)
C32 0.0362(14) 0.0323(17) 0.0206(12) -0.0010(12) 0.0060(11) -0.0034(12)
C33 0.0178(8) 0.0176(12) 0.0208(10) 0.0008(9) 0.0064(8) -0.0013(8)
C34 0.0147(8) 0.0168(12) 0.0210(10) -0.0022(9) 0.0052(7) -0.0025(8)
C35 0.0185(8) 0.0160(12) 0.0215(10) 0.0026(9) 0.0065(8) 0.0008(8)
C36 0.0181(8) 0.0170(12) 0.0192(10) -0.0013(9) 0.0062(8) -0.0021(8)
C37 0.0216(9) 0.0169(12) 0.0245(11) 0.0015(9) 0.0089(8) -0.0021(8)
C38 0.0208(9) 0.0225(13) 0.0247(10) 0.0023(9) 0.0097(9) -0.0039(9)
C39 0.0212(9) 0.0229(14) 0.0265(11) -0.0013(10) 0.0127(8) 0.0011(9)
C40 0.0154(8) 0.0181(12) 0.0266(11) -0.0027(9) 0.0091(7) -0.0022(7)
C41 0.0306(12) 0.0370(19) 0.0361(14) 0.0097(13) 0.0180(11) -0.0029(12)
O1W 0.105(2) 0.096(2) 0.114(2) 0.0130(18) 0.0356(17) -0.0006(18)
O4W 0.041(2) 0.038(3) 0.038(2) 0.001(2) 0.0105(18) 0.0062(19)
O5W 0.046(2) 0.043(3) 0.045(3) 0.000(2) 0.0167(18) 0.001(2)
O6W 0.044(2) 0.045(3) 0.043(3) -0.004(2) 0.0138(18) 0.003(2)
O7W 0.056(3) 0.055(3) 0.055(3) 0.002(2) 0.0172(19) 0.000(2)
O2W 0.031(2) 0.043(3) 0.097(5) -0.014(4) 0.021(3) -0.023(2)
O3W 0.053(3) 0.044(4) 0.092(5) 0.009(4) 0.030(4) -0.008(3)

loop_
_atom_type_symbol
_atom_type_description
_atom_type_scat_dispersion_real
_atom_type_scat_dispersion_imag
_atom_type_scat_source
C C 0.0033 0.0016 'International Tables Vol C Tables 4.2.6.8 and 6.1.1.4'
H H 0.0000 0.0000 'International Tables Vol C Tables 4.2.6.8 and 6.1.1.4'
O O 0.0106 0.0060 'International Tables Vol C Tables 4.2.6.8 and 6.1.1.4'
P P 0.1023 0.0942 'International Tables Vol C Tables 4.2.6.8 and 6.1.1.4'
Cl Cl 0.1484 0.1585 'International Tables Vol C Tables 4.2.6.8 and 6.1.1.4'
Rh Rh -1.1178 0.9187 'International Tables Vol C Tables 4.2.6.8 and 6.1.1.4'

loop_
_geom_angle_atom_site_label_1
_geom_angle_atom_site_label_2
_geom_angle_atom_site_label_3
_geom_angle
_geom_angle_site_symmetry_1
_geom_angle_site_symmetry_3
C1 Rh1 P1 89.21(11) . .
C1 Rh1 P2 92.93(11) . .
P1 Rh1 P2 162.88(3) . .
C1 Rh1 Cl1 177.23(10) . .
P1 Rh1 Cl1 89.28(3) . .
P2 Rh1 Cl1 89.20(3) . .
C8' P1 C40 113.0(4) . .
C8' P1 C2 98.4(4) . .
C40 P1 C2 103.50(14) . .
C8' P1 C8 8.5(4) . .
C40 P1 C8 104.58(14) . .
C2 P1 C8 100.30(14) . .
C8' P1 Rh1 117.1(4) . .
C40 P1 Rh1 103.91(10) . .
C2 P1 Rh1 120.49(11) . .
C8 P1 Rh1 121.80(10) . .
O1 C1 Rh1 177.0(3) . .
C3 C2 C7 119.3(3) . .
C3 C2 P1 122.4(3) . .
C7 C2 P1 117.9(2) . .
C14 P2 C26 104.32(14) . .
C14 P2 C20 104.70(14) . .
C26 P2 C20 104.72(13) . .
C14 P2 Rh1 117.02(11) . .
C26 P2 Rh1 115.65(10) . .
C20 P2 Rh1 109.23(11) . .
C6 C7 C2 120.5(3) . .
C31 O2 C34 107.4(2) . .
C7 C6 C5 119.8(4) . .
C35 O3 C34 107.3(2) . .
C4 C5 C6 119.9(3) . .
C5 C4 C3 120.6(3) . .
C2 C3 C4 119.8(3) . .
C9 C8 C13 120.0 . .
C9 C8 P1 121.84(15) . .
C13 C8 P1 117.87(15) . .
C10 C9 C8 120.0 . .
C9 C10 C11 120.0 . .
C10 C11 C12 120.0 . .
C11 C12 C13 120.0 . .
C12 C13 C8 120.0 . .
C9' C8' C13' 118.2(10) . .
C9' C8' P1 120.5(8) . .
C13' C8' P1 121.2(9) . .
C8' C9' C10' 118.6(11) . .
C11' C10' C9' 123.4(14) . .
C10' C11' C12' 116.1(13) . .
C13' C12' C11' 120.9(14) . .
C12' C13' C8' 122.5(14) . .
C19 C14 C15 118.5(3) . .
C19 C14 P2 122.4(2) . .
C15 C14 P2 119.1(3) . .
C16 C15 C14 120.0(4) . .
C17 C16 C15 120.2(4) . .
C18 C17 C16 120.5(4) . .
C17 C18 C19 120.0(4) . .
C14 C19 C18 120.9(3) . .
C21 C20 C25 119.0(3) . .
C21 C20 P2 122.9(3) . .
C25 C20 P2 118.0(2) . .
C22 C21 C20 120.8(3) . .
C21 C22 C23 120.1(3) . .
C24 C23 C22 119.3(3) . .
C25 C24 C23 120.3(3) . .
C24 C25 C20 120.4(3) . .
C31 C26 C27 115.9(3) . .
C31 C26 P2 120.3(2) . .
C27 C26 P2 123.1(2) . .
C28 C27 C26 122.2(3) . .
C29 C28 C27 118.7(3) . .
C29 C28 C32 119.9(3) . .
C27 C28 C32 121.4(3) . .
C30 C29 C28 120.2(3) . .
C29 C30 C31 119.6(2) . .
C29 C30 C33 132.0(3) . .
C31 C30 C33 108.3(2) . .
O2 C31 C26 123.6(3) . .
O2 C31 C30 113.0(2) . .
C26 C31 C30 123.1(3) . .
C30 C33 C36 115.7(2) . .
C30 C33 C34 101.1(2) . .
C36 C33 C34 102.2(2) . .
O2 C34 O3 108.2(2) . .
O2 C34 C33 108.6(2) . .
O3 C34 C33 106.2(2) . .
O3 C35 C36 113.5(2) . .
O3 C35 C40 123.6(3) . 3_667
C36 C35 C40 122.9(3) . 3_667
C37 C36 C35 120.6(3) . .
C37 C36 C33 131.5(3) . .
C35 C36 C33 107.9(2) . .
C36 C37 C38 118.8(3) . .
C39 C38 C37 119.7(3) . .
C39 C38 C41 120.5(3) . .
C37 C38 C41 119.8(3) . .
C38 C39 C40 122.8(3) . 3_667
C35 C40 C39 115.2(3) 3_667 3_667
C35 C40 P1 119.0(2) 3_667 .
C39 C40 P1 125.4(2) 3_667 .

loop_
_geom_bond_atom_site_label_1
_geom_bond_atom_site_label_2
_geom_bond_distance
_geom_bond_site_symmetry_2
Rh1 C1 1.819(3) .
Rh1 P1 2.3056(9) .
Rh1 P2 2.3228(8) .
Rh1 Cl1 2.3764(8) .
P1 C8' 1.785(10) .
P1 C40 1.800(3) .
P1 C2 1.831(3) .
P1 C8 1.842(2) .
C1 O1 1.137(4) .
C2 C3 1.384(4) .
C2 C7 1.392(5) .
P2 C14 1.807(3) .
P2 C26 1.823(3) .
P2 C20 1.833(3) .
C7 C6 1.387(5) .
O2 C31 1.380(3) .
O2 C34 1.422(3) .
C6 C5 1.389(6) .
O3 C35 1.369(4) .
O3 C34 1.455(3) .
C5 C4 1.367(5) .
C4 C3 1.402(5) .
C8 C9 1.3900 .
C8 C13 1.3900 .
C9 C10 1.3900 .
C10 C11 1.3900 .
C11 C12 1.3900 .
C12 C13 1.3900 .
C8' C9' 1.369(17) .
C8' C13' 1.443(16) .
C9' C10' 1.451(19) .
C10' C11' 1.371(19) .
C11' C12' 1.45(2) .
C12' C13' 1.34(2) .
C14 C19 1.386(5) .
C14 C15 1.406(5) .
C15 C16 1.388(6) .
C16 C17 1.380(7) .
C17 C18 1.365(6) .
C18 C19 1.391(5) .
C20 C21 1.393(4) .
C20 C25 1.396(5) .
C21 C22 1.388(5) .
C22 C23 1.396(6) .
C23 C24 1.394(5) .
C24 C25 1.392(4) .
C26 C31 1.384(4) .
C26 C27 1.412(4) .
C27 C28 1.405(5) .
C28 C29 1.402(4) .
C28 C32 1.500(4) .
C29 C30 1.372(4) .
C30 C31 1.393(4) .
C30 C33 1.502(4) .
C33 C36 1.503(4) .
C33 C34 1.547(4) .
C35 C36 1.387(4) .
C35 C40 1.400(4) 3_667
C36 C37 1.382(4) .
C37 C38 1.402(4) .
C38 C39 1.391(4) .
C38 C41 1.509(5) .
C39 C40 1.411(4) 3_667
C40 C35 1.400(4) 3_667
C40 C39 1.411(4) 3_667

loop_
_geom_torsion_atom_site_label_1
_geom_torsion_atom_site_label_2
_geom_torsion_atom_site_label_3
_geom_torsion_atom_site_label_4
_geom_torsion
_geom_torsion_site_symmetry_1
_geom_torsion_site_symmetry_4
C1 Rh1 P1 C8' 121.5(4) . .
P2 Rh1 P1 C8' -141.2(4) . .
Cl1 Rh1 P1 C8' -56.2(4) . .
C1 Rh1 P1 C40 -113.12(13) . .
P2 Rh1 P1 C40 -15.74(14) . .
Cl1 Rh1 P1 C40 69.19(9) . .
C1 Rh1 P1 C2 2.03(14) . .
P2 Rh1 P1 C2 99.41(14) . .
Cl1 Rh1 P1 C2 -175.65(11) . .
C1 Rh1 P1 C8 129.57(15) . .
P2 Rh1 P1 C8 -133.05(14) . .
Cl1 Rh1 P1 C8 -48.12(12) . .
P1 Rh1 C1 O1 -18(6) . .
P2 Rh1 C1 O1 179(100) . .
Cl1 Rh1 C1 O1 39(7) . .
C8' P1 C2 C3 105.4(5) . .
C40 P1 C2 C3 -10.8(3) . .
C8 P1 C2 C3 97.0(3) . .
Rh1 P1 C2 C3 -126.2(3) . .
C8' P1 C2 C7 -67.3(5) . .
C40 P1 C2 C7 176.5(3) . .
C8 P1 C2 C7 -75.7(3) . .
Rh1 P1 C2 C7 61.1(3) . .
C1 Rh1 P2 C14 -138.76(16) . .
P1 Rh1 P2 C14 124.41(15) . .
Cl1 Rh1 P2 C14 39.47(13) . .
C1 Rh1 P2 C26 -15.19(13) . .
P1 Rh1 P2 C26 -112.02(13) . .
Cl1 Rh1 P2 C26 163.04(10) . .
C1 Rh1 P2 C20 102.58(14) . .
P1 Rh1 P2 C20 5.76(15) . .
Cl1 Rh1 P2 C20 -79.19(10) . .
C3 C2 C7 C6 -1.2(6) . .
P1 C2 C7 C6 171.8(3) . .
C2 C7 C6 C5 0.0(6) . .
C7 C6 C5 C4 1.2(6) . .
C6 C5 C4 C3 -1.3(6) . .
C7 C2 C3 C4 1.1(5) . .
P1 C2 C3 C4 -171.5(3) . .
C5 C4 C3 C2 0.2(6) . .
C8' P1 C8 C9 -121(3) . .
C40 P1 C8 C9 63.7(2) . .
C2 P1 C8 C9 -43.3(2) . .
Rh1 P1 C8 C9 -179.35(17) . .
C8' P1 C8 C13 53(3) . .
C40 P1 C8 C13 -122.5(2) . .
C2 P1 C8 C13 130.5(2) . .
Rh1 P1 C8 C13 -5.5(2) . .
C13 C8 C9 C10 0.0 . .
P1 C8 C9 C10 173.68(19) . .
C8 C9 C10 C11 0.0 . .
C9 C10 C11 C12 0.0 . .
C10 C11 C12 C13 0.0 . .
C11 C12 C13 C8 0.0 . .
C9 C8 C13 C12 0.0 . .
P1 C8 C13 C12 -173.93(19) . .
C40 P1 C8' C9' 60.9(11) . .
C2 P1 C8' C9' -47.7(11) . .
C8 P1 C8' C9' 56(2) . .
Rh1 P1 C8' C9' -178.3(9) . .
C40 P1 C8' C13' -122.0(10) . .
C2 P1 C8' C13' 129.4(10) . .
C8 P1 C8' C13' -127(3) . .
Rh1 P1 C8' C13' -1.3(12) . .
C13' C8' C9' C10' -1(2) . .
P1 C8' C9' C10' 175.9(11) . .
C8' C9' C10' C11' 5(2) . .
C9' C10' C11' C12' -6(2) . .
C10' C11' C12' C13' 5(2) . .
C11' C12' C13' C8' -2(3) . .
C9' C8' C13' C12' 0(2) . .
P1 C8' C13' C12' -176.8(13) . .
C26 P2 C14 C19 90.9(3) . .
C20 P2 C14 C19 -18.8(3) . .
Rh1 P2 C14 C19 -139.9(3) . .
C26 P2 C14 C15 -88.7(3) . .
C20 P2 C14 C15 161.6(3) . .
Rh1 P2 C14 C15 40.5(4) . .
C19 C14 C15 C16 -0.5(6) . .
P2 C14 C15 C16 179.2(4) . .
C14 C15 C16 C17 1.0(7) . .
C15 C16 C17 C18 -0.2(7) . .
C16 C17 C18 C19 -1.2(7) . .
C15 C14 C19 C18 -0.9(6) . .
P2 C14 C19 C18 179.4(3) . .
C17 C18 C19 C14 1.8(6) . .
C14 P2 C20 C21 100.6(3) . .
C26 P2 C20 C21 -8.8(3) . .
Rh1 P2 C20 C21 -133.3(3) . .
C14 P2 C20 C25 -82.3(3) . .
C26 P2 C20 C25 168.3(2) . .
Rh1 P2 C20 C25 43.8(3) . .
C25 C20 C21 C22 -3.0(5) . .
P2 C20 C21 C22 174.1(3) . .
C20 C21 C22 C23 1.5(5) . .
C21 C22 C23 C24 1.6(5) . .
C22 C23 C24 C25 -3.2(5) . .
C23 C24 C25 C20 1.7(5) . .
C21 C20 C25 C24 1.4(5) . .
P2 C20 C25 C24 -175.8(2) . .
C14 P2 C26 C31 -169.8(2) . .
C20 P2 C26 C31 -60.0(3) . .
Rh1 P2 C26 C31 60.2(3) . .
C14 P2 C26 C27 20.7(3) . .
C20 P2 C26 C27 130.4(3) . .
Rh1 P2 C26 C27 -109.3(3) . .
C31 C26 C27 C28 -0.9(4) . .
P2 C26 C27 C28 169.1(2) . .
C26 C27 C28 C29 -2.3(5) . .
C26 C27 C28 C32 -179.3(3) . .
C27 C28 C29 C30 1.3(5) . .
C32 C28 C29 C30 178.3(3) . .
C28 C29 C30 C31 2.8(4) . .
C28 C29 C30 C33 -174.3(3) . .
C34 O2 C31 C26 -179.6(3) . .
C34 O2 C31 C30 -4.9(3) . .
C27 C26 C31 O2 179.4(3) . .
P2 C26 C31 O2 9.1(4) . .
C27 C26 C31 C30 5.2(4) . .
P2 C26 C31 C30 -165.1(2) . .
C29 C30 C31 O2 178.9(3) . .
C33 C30 C31 O2 -3.3(3) . .
C29 C30 C31 C26 -6.4(4) . .
C33 C30 C31 C26 171.4(3) . .
C29 C30 C33 C36 -63.9(4) . .
C31 C30 C33 C36 118.7(3) . .
C29 C30 C33 C34 -173.4(3) . .
C31 C30 C33 C34 9.2(3) . .
C31 O2 C34 O3 -103.9(2) . .
C31 O2 C34 C33 10.9(3) . .
C35 O3 C34 O2 133.1(2) . .
C35 O3 C34 C33 16.7(3) . .
C30 C33 C34 O2 -12.2(3) . .
C36 C33 C34 O2 -131.9(2) . .
C30 C33 C34 O3 103.9(2) . .
C36 C33 C34 O3 -15.8(3) . .
C34 O3 C35 C36 -11.0(3) . .
C34 O3 C35 C40 168.9(3) . 3_667
O3 C35 C36 C37 -178.3(3) . .
C40 C35 C36 C37 1.7(4) 3_667 .
O3 C35 C36 C33 0.3(3) . .
C40 C35 C36 C33 -179.6(3) 3_667 .
C30 C33 C36 C37 79.2(4) . .
C34 C33 C36 C37 -171.9(3) . .
C30 C33 C36 C35 -99.2(3) . .
C34 C33 C36 C35 9.6(3) . .
C35 C36 C37 C38 -0.7(4) . .
C33 C36 C37 C38 -179.0(3) . .
C36 C37 C38 C39 -0.3(4) . .
C36 C37 C38 C41 -179.5(3) . .
C37 C38 C39 C40 0.5(5) . 3_667
C41 C38 C39 C40 179.6(3) . 3_667
C8' P1 C40 C35 178.8(4) . 3_667
C2 P1 C40 C35 -75.9(3) . 3_667
C8 P1 C40 C35 179.5(2) . 3_667
Rh1 P1 C40 C35 50.8(2) . 3_667
C8' P1 C40 C39 5.5(5) . 3_667
C2 P1 C40 C39 110.8(3) . 3_667
C8 P1 C40 C39 6.2(3) . 3_667
Rh1 P1 C40 C39 -122.5(3) . 3_667
